data_4335128
loop_
_publ_author_name
'Dipak Kumar Roy'
'Bijan Mondal'
'Pritam Shankhari'
'R. S. Anju'
'K. Geetharani'
'Shaikh M. Mobin'
'Sundargopal Ghosh'

_publ_section_title
;
 Supraicosahedral Polyhedra in Metallaboranes: Synthesis and Structural
 Characterization of 12-, 15-, and 16-Vertex Rhodaboranes
;
_journal_name_full 'Inorganic Chemistry'
_journal_page_first 6705
_journal_page_last 6712
_journal_paper_doi 10.1021/ic400761z
_journal_volume 52
_journal_year 2013
_chemical_formula_sum 'C20 H40 B10 O2 Rh2'
_chemical_formula_weight 626.44
_chemical_name_systematic
; 
 ? 
;
_space_group_IT_number 36
_symmetry_cell_setting orthorhombic
_symmetry_space_group_name_Hall 'C 2c -2'
_symmetry_space_group_name_H-M 'C m c 21'
_atom_sites_solution_hydrogens geom
_atom_sites_solution_primary direct
_atom_sites_solution_secondary difmap
_audit_creation_method SHELXL-97
_cell_angle_alpha 90.00
_cell_angle_beta 90.00
_cell_angle_gamma 90.00
_cell_formula_units_Z 4
_cell_length_a 19.855(4)
_cell_length_b 9.4556(15)
_cell_length_c 14.515(2)
_cell_measurement_reflns_used 2765
_cell_measurement_temperature 298(2)
_cell_measurement_theta_max 25.2
_cell_measurement_theta_min 2.8
_cell_volume 2725.1(8)
_computing_cell_refinement 'APEX2/SAINT (Bruker, 2004)'
_computing_data_collection 'APEX2 (Bruker, 2004)'
_computing_data_reduction 'SAINT/XPREP (Bruker, 2004)'
_computing_molecular_graphics 'ORTEP3 (Farrugia, 1997) and Mercury (Bruno et al., 2002)'
_computing_publication_material 'SHELXL-97 (Sheldrick, 2008)'
_computing_structure_refinement 'SHELXL-97 (Sheldrick, 2008)'
_computing_structure_solution 'SIR92 (Altornare et al., 1993)'
_diffrn_ambient_temperature 298(2)
_diffrn_measured_fraction_theta_full 1.000
_diffrn_measured_fraction_theta_max 1.000
_diffrn_measurement_device_type 'Bruker axs kappa apex2 CCD diffractometer'
_diffrn_measurement_method '\w and \f scan'
_diffrn_radiation_monochromator graphite
_diffrn_radiation_source 'fine-focus sealed tube'
_diffrn_radiation_type MoK\a
_diffrn_radiation_wavelength 0.71073
_diffrn_reflns_av_R_equivalents 0.1256
_diffrn_reflns_av_sigmaI/netI 0.1377
_diffrn_reflns_limit_h_max 23
_diffrn_reflns_limit_h_min -23
_diffrn_reflns_limit_k_max 7
_diffrn_reflns_limit_k_min -11
_diffrn_reflns_limit_l_max 17
_diffrn_reflns_limit_l_min -14
_diffrn_reflns_number 7042
_diffrn_reflns_theta_full 24.99
_diffrn_reflns_theta_max 24.99
_diffrn_reflns_theta_min 2.05
_exptl_absorpt_coefficient_mu 1.228
_exptl_absorpt_correction_T_max 0.891
_exptl_absorpt_correction_T_min 0.732
_exptl_absorpt_correction_type multi-scan
_exptl_absorpt_process_details 'SADABS (Bruker, 1999)'
_exptl_crystal_colour red
_exptl_crystal_density_diffrn 1.527
_exptl_crystal_description block
_exptl_crystal_F_000 1264
_exptl_crystal_size_max 0.20
_exptl_crystal_size_mid 0.15
_exptl_crystal_size_min 0.08
_refine_diff_density_max 1.635
_refine_diff_density_min -1.485
_refine_diff_density_rms 0.203
_refine_ls_abs_structure_details 'Flack H D (1983), Acta Cryst. A39, 876-881'
_refine_ls_abs_structure_Flack 0.2(3)
_refine_ls_extinction_coef 0.00030(9)
_refine_ls_extinction_expression Fc^*^=kFc[1+0.001xFc^2^\l^3^/sin(2\q)]^-1/4^
_refine_ls_extinction_method SHELXL
_refine_ls_goodness_of_fit_ref 1.041
_refine_ls_hydrogen_treatment constr
_refine_ls_matrix_type full
_refine_ls_number_parameters 160
_refine_ls_number_reflns 2234
_refine_ls_number_restraints 252
_refine_ls_restrained_S_all 1.023
_refine_ls_R_factor_all 0.1567
_refine_ls_R_factor_gt 0.0809
_refine_ls_shift/su_max 0.003
_refine_ls_shift/su_mean 0.000
_refine_ls_structure_factor_coef Fsqd
_refine_ls_weighting_details 'calc w=1/[\s^2^(Fo^2^)+(0.0436P)^2^+111.6711P] where P=(Fo^2^+2Fc^2^)/3'
_refine_ls_weighting_scheme calc
_refine_ls_wR_factor_gt 0.1623
_refine_ls_wR_factor_ref 0.1961
_reflns_number_gt 1221
_reflns_number_total 2234
_reflns_threshold_expression >2sigma(I)
_cod_data_source_file ic400761z_si_004_5.cif
_cod_data_source_block 3c
_cod_original_cell_volume 2725.0(8)
_cod_database_code 4335128

loop_
_symmetry_equiv_pos_as_xyz
'x, y, z'
'-x, -y, z+1/2'
'x, -y, z+1/2'
'-x, y, z'
'x+1/2, y+1/2, z'
'-x+1/2, -y+1/2, z+1/2'
'x+1/2, -y+1/2, z+1/2'
'-x+1/2, y+1/2, z'

loop_
_atom_site_label
_atom_site_type_symbol
_atom_site_fract_x
_atom_site_fract_y
_atom_site_fract_z
_atom_site_U_iso_or_equiv
_atom_site_adp_type
_atom_site_occupancy
_atom_site_symmetry_multiplicity
_atom_site_calc_flag
_atom_site_refinement_flags
C1 C 0.6807(6) 0.8437(12) 0.0369(8) 0.049(2) Uani 1 1 d GDU
C2 C 0.6658(9) 0.7967(16) 0.1276(7) 0.051(2) Uani 1 1 d GDU
C3 C 0.6261(8) 0.6722(15) 0.1206(8) 0.052(2) Uani 1 1 d GDU
C4 C 0.6166(7) 0.6422(13) 0.0256(10) 0.049(2) Uani 1 1 d GDU
C5 C 0.6503(9) 0.7482(18) -0.0261(6) 0.048(2) Uani 1 1 d GDU
C6 C 0.7303(10) 0.966(2) 0.0207(14) 0.066(5) Uani 1 1 d DU
H6A H 0.7294 0.9924 -0.0431 0.100 Uiso 1 1 calc R
H6B H 0.7750 0.9357 0.0370 0.100 Uiso 1 1 calc R
H6C H 0.7176 1.0451 0.0580 0.100 Uiso 1 1 calc R
C7 C 0.6912(11) 0.846(3) 0.2206(12) 0.068(4) Uani 1 1 d DU
H7A H 0.6589 0.8221 0.2673 0.102 Uiso 1 1 calc R
H7B H 0.6972 0.9471 0.2195 0.102 Uiso 1 1 calc R
H7C H 0.7334 0.8013 0.2340 0.102 Uiso 1 1 calc R
C8 C 0.6038(12) 0.564(2) 0.1903(15) 0.066(4) Uani 1 1 d DU
H8A H 0.6351 0.4867 0.1909 0.098 Uiso 1 1 calc R
H8B H 0.5598 0.5298 0.1741 0.098 Uiso 1 1 calc R
H8C H 0.6022 0.6068 0.2502 0.098 Uiso 1 1 calc R
C9 C 0.5832(11) 0.514(2) -0.0173(17) 0.067(4) Uani 1 1 d DU
H9A H 0.5574 0.5425 -0.0701 0.101 Uiso 1 1 calc R
H9B H 0.5539 0.4701 0.0269 0.101 Uiso 1 1 calc RD
H9C H 0.6171 0.4473 -0.0361 0.101 Uiso 1 1 calc R
C10 C 0.6598(12) 0.747(3) -0.1285(10) 0.061(4) Uani 1 1 d DU
H10A H 0.6529 0.8408 -0.1523 0.092 Uiso 1 1 calc R
H10B H 0.6280 0.6835 -0.1560 0.092 Uiso 1 1 calc R
H10C H 0.7048 0.7167 -0.1428 0.092 Uiso 1 1 calc R
B1 B 0.5000 0.853(5) -0.052(3) 0.044(3) Uani 1 2 d SDU
B2 B 0.5396(16) 1.032(4) -0.051(2) 0.045(3) Uani 1 1 d U
H2 H 0.5706 1.0559 -0.1124 0.054 Uiso 1 1 calc R
B3 B 0.5000 1.168(7) -0.012(3) 0.047(3) Uani 1 2 d SU
H3 H 0.5000 1.2647 -0.0540 0.057 Uiso 1 2 calc SR
B4 B 0.5000 1.172(7) 0.111(3) 0.047(3) Uani 1 2 d SU
H4 H 0.5000 1.2795 0.1403 0.057 Uiso 1 2 calc SR
B5 B 0.5501(16) 1.020(4) 0.158(2) 0.045(3) Uani 1 1 d U
H5 H 0.5878 1.0337 0.2131 0.054 Uiso 1 1 calc R
B6 B 0.5000 0.870(5) 0.175(3) 0.044(3) Uani 1 2 d SDU
B7 B 0.5711(11) 1.0982(19) 0.068(2) 0.047(2) Uani 1 1 d U
H7 H 0.6204 1.1483 0.0798 0.056 Uiso 1 1 calc R
Rh1 Rh 0.57080(6) 0.86041(13) 0.0576(5) 0.0353(4) Uani 1 1 d U
O1 O 0.5000 0.776(4) -0.1288(18) 0.048(9) Uani 1 2 d SDU
H1 H 0.5000 0.8287 -0.1737 0.071 Uiso 1 2 calc SRD
O2 O 0.5000 0.774(4) 0.242(2) 0.052(10) Uani 1 2 d SDU
H2A H 0.5000 0.6944 0.2197 0.077 Uiso 1 2 calc SR

loop_
_atom_site_aniso_label
_atom_site_aniso_U_11
_atom_site_aniso_U_22
_atom_site_aniso_U_33
_atom_site_aniso_U_23
_atom_site_aniso_U_13
_atom_site_aniso_U_12
C1 0.046(3) 0.051(3) 0.051(3) -0.0001(19) 0.0005(19) 0.0000(18)
C2 0.050(3) 0.052(3) 0.051(3) -0.0001(19) -0.0026(19) 0.0022(18)
C3 0.051(3) 0.052(3) 0.052(3) 0.0017(18) 0.0007(19) 0.0024(18)
C4 0.048(3) 0.049(3) 0.050(3) -0.0002(18) 0.0004(19) 0.0015(18)
C5 0.047(3) 0.048(3) 0.048(3) -0.0008(19) 0.0011(19) 0.0013(18)
C6 0.065(5) 0.066(5) 0.067(5) 0.000(2) 0.001(2) -0.003(2)
C7 0.068(5) 0.070(5) 0.067(5) -0.001(2) -0.003(2) 0.000(2)
C8 0.066(5) 0.065(5) 0.066(5) 0.003(2) 0.001(2) 0.001(2)
C9 0.067(5) 0.066(5) 0.068(5) -0.001(2) 0.000(2) -0.001(2)
C10 0.061(5) 0.062(5) 0.060(4) -0.001(2) 0.002(2) 0.001(2)
B1 0.044(3) 0.044(3) 0.043(3) -0.0002(19) 0.000 0.000
B2 0.045(3) 0.045(3) 0.044(3) 0.0006(18) 0.0000(19) -0.0006(19)
B3 0.048(4) 0.047(4) 0.047(4) 0.0004(19) 0.000 0.000
B4 0.048(4) 0.047(4) 0.047(4) -0.0002(19) 0.000 0.000
B5 0.045(3) 0.045(3) 0.045(3) -0.0001(18) -0.0002(19) -0.0009(18)
B6 0.044(3) 0.044(3) 0.043(3) 0.0004(19) 0.000 0.000
B7 0.048(3) 0.046(3) 0.046(3) -0.0001(18) 0.0003(19) -0.0012(18)
Rh1 0.0296(6) 0.0404(7) 0.0360(7) 0.002(2) 0.0014(19) -0.0084(7)
O1 0.08(3) 0.029(13) 0.029(13) 0.007(12) 0.000 0.000
O2 0.05(2) 0.062(19) 0.039(15) 0.019(16) 0.000 0.000

loop_
_atom_type_symbol
_atom_type_description
_atom_type_scat_dispersion_real
_atom_type_scat_dispersion_imag
_atom_type_scat_source
C C 0.0033 0.0016 'International Tables Vol C Tables 4.2.6.8 and 6.1.1.4'
H H 0.0000 0.0000 'International Tables Vol C Tables 4.2.6.8 and 6.1.1.4'
B B 0.0013 0.0007 'International Tables Vol C Tables 4.2.6.8 and 6.1.1.4'
Rh Rh -1.1178 0.9187 'International Tables Vol C Tables 4.2.6.8 and 6.1.1.4'
O O 0.0106 0.0060 'International Tables Vol C Tables 4.2.6.8 and 6.1.1.4'

loop_
_geom_angle_atom_site_label_1
_geom_angle_atom_site_label_2
_geom_angle_atom_site_label_3
_geom_angle
_geom_angle_site_symmetry_1
_geom_angle_site_symmetry_3
C5 C1 C2 108.0 . .
C5 C1 C6 130.7(11) . .
C2 C1 C6 120.8(11) . .
C5 C1 Rh1 73.3(7) . .
C2 C1 Rh1 71.9(8) . .
C6 C1 Rh1 127.0(11) . .
C3 C2 C1 108.0 . .
C3 C2 C7 120.3(13) . .
C1 C2 C7 131.2(13) . .
C3 C2 Rh1 73.9(5) . .
C1 C2 Rh1 70.7(7) . .
C7 C2 Rh1 127.2(14) . .
C2 C3 C4 108.0 . .
C2 C3 C8 132.7(13) . .
C4 C3 C8 118.5(13) . .
C2 C3 Rh1 69.4(5) . .
C4 C3 Rh1 72.7(8) . .
C8 C3 Rh1 131.1(14) . .
C5 C4 C3 108.0 . .
C5 C4 C9 123.6(13) . .
C3 C4 C9 128.1(13) . .
C5 C4 Rh1 70.1(6) . .
C3 C4 Rh1 71.2(8) . .
C9 C4 Rh1 128.9(12) . .
C1 C5 C4 108.0 . .
C1 C5 C10 126.1(13) . .
C4 C5 C10 125.4(14) . .
C1 C5 Rh1 69.6(6) . .
C4 C5 Rh1 73.6(5) . .
C10 C5 Rh1 128.7(15) . .
C1 C6 H6A 109.5 . .
C1 C6 H6B 109.5 . .
H6A C6 H6B 109.5 . .
C1 C6 H6C 109.5 . .
H6A C6 H6C 109.5 . .
H6B C6 H6C 109.5 . .
C2 C7 H7A 109.5 . .
C2 C7 H7B 109.5 . .
H7A C7 H7B 109.5 . .
C2 C7 H7C 109.5 . .
H7A C7 H7C 109.5 . .
H7B C7 H7C 109.5 . .
C3 C8 H8A 109.5 . .
C3 C8 H8B 109.5 . .
H8A C8 H8B 109.5 . .
C3 C8 H8C 109.5 . .
H8A C8 H8C 109.5 . .
H8B C8 H8C 109.5 . .
C4 C9 H9A 109.5 . .
C4 C9 H9B 109.5 . .
H9A C9 H9B 109.5 . .
C4 C9 H9C 109.5 . .
H9A C9 H9C 109.5 . .
H9B C9 H9C 109.5 . .
C5 C10 H10A 109.5 . .
C5 C10 H10B 109.5 . .
H10A C10 H10B 109.5 . .
C5 C10 H10C 109.5 . .
H10A C10 H10C 109.5 . .
H10B C10 H10C 109.5 . .
O1 B1 B2 120(3) . 4_655
O1 B1 B2 120(3) . .
B2 B1 B2 50(2) 4_655 .
O1 B1 Rh1 130.1(19) . .
B2 B1 Rh1 104(2) 4_655 .
B2 B1 Rh1 71.8(13) . .
O1 B1 Rh1 130.1(19) . 4_655
B2 B1 Rh1 71.8(13) 4_655 4_655
B2 B1 Rh1 104(2) . 4_655
Rh1 B1 Rh1 82.8(14) . 4_655
B2 B2 B3 60.7(16) 4_655 .
B2 B2 B1 65.1(11) 4_655 .
B3 B2 B1 121(3) . .
B2 B2 B7 108.7(12) 4_655 .
B3 B2 B7 66(2) . .
B1 B2 B7 115(2) . .
B2 B2 Rh1 105.3(9) 4_655 .
B3 B2 Rh1 116(3) . .
B1 B2 Rh1 59.2(15) . .
B7 B2 Rh1 62.4(10) . .
B2 B2 H2 123.9 4_655 .
B3 B2 H2 113.4 . .
B1 B2 H2 114.5 . .
B7 B2 H2 118.3 . .
Rh1 B2 H2 122.3 . .
B2 B3 B2 59(3) 4_655 .
B2 B3 B4 112(5) 4_655 .
B2 B3 B4 112(5) . .
B2 B3 B7 66(2) 4_655 4_655
B2 B3 B7 107(4) . 4_655
B4 B3 B7 54(2) . 4_655
B2 B3 B7 107(4) 4_655 .
B2 B3 B7 66(2) . .
B4 B3 B7 54(2) . .
B7 B3 B7 93(3) 4_655 .
B2 B3 H3 117.9 4_655 .
B2 B3 H3 117.9 . .
B4 B3 H3 122.2 . .
B7 B3 H3 127.9 4_655 .
B7 B3 H3 127.9 . .
B7 B4 B7 113(4) 4_655 .
B7 B4 B3 68(2) 4_655 .
B7 B4 B3 68(2) . .
B7 B4 B5 51.3(18) 4_655 4_655
B7 B4 B5 105(3) . 4_655
B3 B4 B5 110(4) . 4_655
B7 B4 B5 105(3) 4_655 .
B7 B4 B5 51.3(18) . .
B3 B4 B5 110(4) . .
B5 B4 B5 64(3) 4_655 .
B7 B4 H4 121.5 4_655 .
B7 B4 H4 121.5 . .
B3 B4 H4 114.1 . .
B5 B4 H4 124.4 4_655 .
B5 B4 H4 124.4 . .
B7 B5 B6 131(3) . .
B7 B5 B4 58.2(18) . .
B6 B5 B4 112(2) . .
B7 B5 B5 105.5(15) . 4_655
B6 B5 B5 55.5(13) . 4_655
B4 B5 B5 58.0(14) . 4_655
B7 B5 Rh1 73.2(15) . .
B6 B5 Rh1 68.5(19) . .
B4 B5 Rh1 113(3) . .
B5 B5 Rh1 101.1(9) 4_655 .
B7 B5 H5 111.7 . .
B6 B5 H5 112.1 . .
B4 B5 H5 122.4 . .
B5 B5 H5 132.8 4_655 .
Rh1 B5 H5 116.4 . .
O2 B6 B5 131(3) . 4_655
O2 B6 B5 131(3) . .
B5 B6 B5 69(3) 4_655 .
O2 B6 Rh1 123(2) . .
B5 B6 Rh1 106(2) 4_655 .
B5 B6 Rh1 64.0(13) . .
O2 B6 Rh1 123(2) . 4_655
B5 B6 Rh1 64.0(13) 4_655 4_655
B5 B6 Rh1 106(2) . 4_655
Rh1 B6 Rh1 78.8(15) . 4_655
B5 B7 B4 71(2) . .
B5 B7 B3 118(2) . .
B4 B7 B3 58.3(14) . .
B5 B7 B2 120.7(15) . .
B4 B7 B2 101(2) . .
B3 B7 B2 48.7(19) . .
B5 B7 Rh1 65.5(14) . .
B4 B7 Rh1 116(2) . .
B3 B7 Rh1 107(2) . .
B2 B7 Rh1 67.6(13) . .
B5 B7 H7 108.5 . .
B4 B7 H7 120.7 . .
B3 B7 H7 126.1 . .
B2 B7 H7 123.7 . .
Rh1 B7 H7 116.2 . .
B1 Rh1 B5 114.0(13) . .
B1 Rh1 C1 123.3(8) . .
B5 Rh1 C1 109.4(10) . .
B1 Rh1 B6 99.2(6) . .
B5 Rh1 B6 47.5(14) . .
C1 Rh1 B6 137.3(8) . .
B1 Rh1 C2 153.4(9) . .
B5 Rh1 C2 92.4(10) . .
C1 Rh1 C2 37.4(2) . .
B6 Rh1 C2 101.3(8) . .
B1 Rh1 B7 94.9(15) . .
B5 Rh1 B7 41.3(12) . .
C1 Rh1 B7 94.5(6) . .
B6 Rh1 B7 84.7(14) . .
C2 Rh1 B7 103.7(7) . .
B1 Rh1 C5 92.5(8) . .
B5 Rh1 C5 146.4(10) . .
C1 Rh1 C5 37.1(2) . .
B6 Rh1 C5 151.4(11) . .
C2 Rh1 C5 61.7(2) . .
B7 Rh1 C5 120.3(8) . .
B1 Rh1 C3 126.4(13) . .
B5 Rh1 C3 111.7(11) . .
C1 Rh1 C3 61.5(2) . .
B6 Rh1 C3 91.5(9) . .
C2 Rh1 C3 36.7(3) . .
B7 Rh1 C3 138.5(8) . .
C5 Rh1 C3 60.8(2) . .
B1 Rh1 C4 94.7(12) . .
B5 Rh1 C4 147.8(11) . .
C1 Rh1 C4 61.2(2) . .
B6 Rh1 C4 116.2(11) . .
C2 Rh1 C4 61.0(2) . .
B7 Rh1 C4 155.1(7) . .
C5 Rh1 C4 36.3(2) . .
C3 Rh1 C4 36.08(17) . .
B1 Rh1 B2 48.9(15) . .
B5 Rh1 B2 85.4(7) . .
C1 Rh1 B2 102.6(9) . .
B6 Rh1 B2 109.0(12) . .
C2 Rh1 B2 135.8(9) . .
B7 Rh1 B2 50.1(12) . .
C5 Rh1 B2 98.4(10) . .
C3 Rh1 B2 159.3(10) . .
C4 Rh1 B2 126.0(10) . .
B1 Rh1 Rh1 48.6(7) . 4_655
B5 Rh1 Rh1 78.9(9) . 4_655
C1 Rh1 Rh1 171.2(3) . 4_655
B6 Rh1 Rh1 50.6(7) . 4_655
C2 Rh1 Rh1 147.9(3) . 4_655
B7 Rh1 Rh1 90.1(6) . 4_655
C5 Rh1 Rh1 134.4(3) . 4_655
C3 Rh1 Rh1 118.8(3) . 4_655
C4 Rh1 Rh1 113.3(3) . 4_655
B2 Rh1 Rh1 74.7(9) . 4_655
B1 O1 H1 109.5 . .
B6 O2 H2A 109.5 . .

loop_
_geom_bond_atom_site_label_1
_geom_bond_atom_site_label_2
_geom_bond_distance
_geom_bond_site_symmetry_2
C1 C5 1.4200 .
C1 C2 1.4200 .
C1 C6 1.535(15) .
C1 Rh1 2.208(12) .
C2 C3 1.4200 .
C2 C7 1.516(15) .
C2 Rh1 2.225(18) .
C3 C4 1.4200 .
C3 C8 1.505(16) .
C3 Rh1 2.283(16) .
C4 C5 1.4200 .
C4 C9 1.518(16) .
C4 Rh1 2.302(13) .
C5 C10 1.499(15) .
C5 Rh1 2.257(19) .
C6 H6A 0.9600 .
C6 H6B 0.9600 .
C6 H6C 0.9600 .
C7 H7A 0.9600 .
C7 H7B 0.9600 .
C7 H7C 0.9600 .
C8 H8A 0.9600 .
C8 H8B 0.9600 .
C8 H8C 0.9600 .
C9 H9A 0.9600 .
C9 H9B 0.9600 .
C9 H9C 0.9600 .
C10 H10A 0.9600 .
C10 H10B 0.9600 .
C10 H10C 0.9600 .
B1 O1 1.329(18) .
B1 B2 1.87(5) 4_655
B1 B2 1.87(5) .
B1 Rh1 2.13(3) .
B1 Rh1 2.13(3) 4_655
B2 B2 1.57(6) 4_655
B2 B3 1.61(6) .
B2 B7 1.95(5) .
B2 Rh1 2.35(3) .
B2 H2 1.1000 .
B3 B2 1.61(6) 4_655
B3 B4 1.79(4) .
B3 B7 1.95(5) 4_655
B3 B7 1.95(5) .
B3 H3 1.1000 .
B4 B7 1.69(4) 4_655
B4 B7 1.69(4) .
B4 B5 1.88(6) 4_655
B4 B5 1.88(6) .
B4 H4 1.1000 .
B5 B7 1.55(4) .
B5 B6 1.76(5) .
B5 B5 1.99(7) 4_655
B5 Rh1 2.14(3) .
B5 H5 1.1000 .
B6 O2 1.327(18) .
B6 B5 1.75(5) 4_655
B6 Rh1 2.22(3) .
B6 Rh1 2.22(3) 4_655
B7 Rh1 2.254(18) .
B7 H7 1.1000 .
Rh1 Rh1 2.811(2) 4_655
O1 H1 0.8200 .
O2 H2A 0.8200 .

loop_
_geom_torsion_atom_site_label_1
_geom_torsion_atom_site_label_2
_geom_torsion_atom_site_label_3
_geom_torsion_atom_site_label_4
_geom_torsion
_geom_torsion_site_symmetry_1
_geom_torsion_site_symmetry_4
C5 C1 C2 C3 0.0 . .
C6 C1 C2 C3 -172.2(15) . .
Rh1 C1 C2 C3 64.9(6) . .
C5 C1 C2 C7 172(3) . .
C6 C1 C2 C7 0(3) . .
Rh1 C1 C2 C7 -123(2) . .
C5 C1 C2 Rh1 -64.9(6) . .
C6 C1 C2 Rh1 122.8(15) . .
C1 C2 C3 C4 0.0 . .
C7 C2 C3 C4 -173(2) . .
Rh1 C2 C3 C4 62.9(8) . .
C1 C2 C3 C8 170(2) . .
C7 C2 C3 C8 -3(2) . .
Rh1 C2 C3 C8 -127.5(19) . .
C1 C2 C3 Rh1 -62.9(8) . .
C7 C2 C3 Rh1 124.1(17) . .
C2 C3 C4 C5 0.0 . .
C8 C3 C4 C5 -171.4(19) . .
Rh1 C3 C4 C5 60.8(5) . .
C2 C3 C4 C9 174.1(19) . .
C8 C3 C4 C9 3(3) . .
Rh1 C3 C4 C9 -125.1(18) . .
C2 C3 C4 Rh1 -60.8(5) . .
C8 C3 C4 Rh1 127.9(17) . .
C2 C1 C5 C4 0.0 . .
C6 C1 C5 C4 171.2(17) . .
Rh1 C1 C5 C4 -64.1(7) . .
C2 C1 C5 C10 -172(2) . .
C6 C1 C5 C10 -1(3) . .
Rh1 C1 C5 C10 124(2) . .
C2 C1 C5 Rh1 64.1(7) . .
C6 C1 C5 Rh1 -124.8(16) . .
C3 C4 C5 C1 0.0 . .
C9 C4 C5 C1 -174.4(18) . .
Rh1 C4 C5 C1 61.5(7) . .
C3 C4 C5 C10 172(2) . .
C9 C4 C5 C10 -2(2) . .
Rh1 C4 C5 C10 -126(2) . .
C3 C4 C5 Rh1 -61.5(7) . .
C9 C4 C5 Rh1 124.1(14) . .
O1 B1 B2 B2 106(2) . 4_655
Rh1 B1 B2 B2 -127.9(10) . 4_655
Rh1 B1 B2 B2 -50.6(9) 4_655 4_655
O1 B1 B2 B3 130(3) . .
B2 B1 B2 B3 24(4) 4_655 .
Rh1 B1 B2 B3 -104(3) . .
Rh1 B1 B2 B3 -27(4) 4_655 .
O1 B1 B2 B7 -155(2) . .
B2 B1 B2 B7 99.7(17) 4_655 .
Rh1 B1 B2 B7 -28.2(16) . .
Rh1 B1 B2 B7 49(2) 4_655 .
O1 B1 B2 Rh1 -126(2) . .
B2 B1 B2 Rh1 127.9(10) 4_655 .
Rh1 B1 B2 Rh1 77.3(15) 4_655 .
B1 B2 B3 B2 -25(4) . 4_655
B7 B2 B3 B2 -131(2) . 4_655
Rh1 B2 B3 B2 -93.5(18) . 4_655
B2 B2 B3 B4 103(4) 4_655 .
B1 B2 B3 B4 78(3) . .
B7 B2 B3 B4 -28(3) . .
Rh1 B2 B3 B4 10(4) . .
B2 B2 B3 B7 46.0(14) 4_655 4_655
B1 B2 B3 B7 21(4) . 4_655
B7 B2 B3 B7 -85(3) . 4_655
Rh1 B2 B3 B7 -48(3) . 4_655
B2 B2 B3 B7 131(2) 4_655 .
B1 B2 B3 B7 106(3) . .
Rh1 B2 B3 B7 37.7(18) . .
B2 B3 B4 B7 -32(3) 4_655 4_655
B2 B3 B4 B7 -96(2) . 4_655
B7 B3 B4 B7 -128(2) . 4_655
B2 B3 B4 B7 96(2) 4_655 .
B2 B3 B4 B7 32(3) . .
B7 B3 B4 B7 128(2) 4_655 .
B2 B3 B4 B5 -3(5) 4_655 4_655
B2 B3 B4 B5 -66.2(12) . 4_655
B7 B3 B4 B5 30(2) 4_655 4_655
B7 B3 B4 B5 -98(3) . 4_655
B2 B3 B4 B5 66.2(12) 4_655 .
B2 B3 B4 B5 3(5) . .
B7 B3 B4 B5 98(3) 4_655 .
B7 B3 B4 B5 -30(2) . .
B7 B4 B5 B7 108(4) 4_655 .
B3 B4 B5 B7 36(3) . .
B5 B4 B5 B7 139(2) 4_655 .
B7 B4 B5 B6 -18(4) 4_655 .
B7 B4 B5 B6 -126(3) . .
B3 B4 B5 B6 -90(3) . .
B5 B4 B5 B6 14(3) 4_655 .
B7 B4 B5 B5 -31.7(16) 4_655 4_655
B7 B4 B5 B5 -139(2) . 4_655
B3 B4 B5 B5 -103(4) . 4_655
B7 B4 B5 Rh1 57(3) 4_655 .
B7 B4 B5 Rh1 -50.6(19) . .
B3 B4 B5 Rh1 -15(4) . .
B5 B4 B5 Rh1 88.8(17) 4_655 .
B7 B5 B6 O2 153(4) . .
B4 B5 B6 O2 -141(4) . .
B5 B5 B6 O2 -127(5) 4_655 .
Rh1 B5 B6 O2 112(4) . .
B7 B5 B6 B5 -80(3) . 4_655
B4 B5 B6 B5 -14(3) . 4_655
Rh1 B5 B6 B5 -121.4(14) . 4_655
B7 B5 B6 Rh1 41(2) . .
B4 B5 B6 Rh1 107(3) . .
B5 B5 B6 Rh1 121.4(14) 4_655 .
B7 B5 B6 Rh1 -27(4) . 4_655
B4 B5 B6 Rh1 39(3) . 4_655
B5 B5 B6 Rh1 53.1(10) 4_655 4_655
Rh1 B5 B6 Rh1 -68.4(17) . 4_655
B6 B5 B7 B4 92(4) . .
B5 B5 B7 B4 35(2) 4_655 .
Rh1 B5 B7 B4 132(2) . .
B6 B5 B7 B3 57(4) . .
B4 B5 B7 B3 -35(3) . .
B5 B5 B7 B3 0(3) 4_655 .
Rh1 B5 B7 B3 97(2) . .
B6 B5 B7 B2 1(3) . .
B4 B5 B7 B2 -91(3) . .
B5 B5 B7 B2 -56.5(16) 4_655 .
Rh1 B5 B7 B2 40.6(14) . .
B6 B5 B7 Rh1 -40(2) . .
B4 B5 B7 Rh1 -132(2) . .
B5 B5 B7 Rh1 -97.1(8) 4_655 .
B7 B4 B7 B5 -91(4) 4_655 .
B3 B4 B7 B5 -143(4) . .
B5 B4 B7 B5 -37(2) 4_655 .
B7 B4 B7 B3 52(3) 4_655 .
B5 B4 B7 B3 106(4) 4_655 .
B5 B4 B7 B3 143(4) . .
B7 B4 B7 B2 28(4) 4_655 .
B3 B4 B7 B2 -25(4) . .
B5 B4 B7 B2 82(2) 4_655 .
B5 B4 B7 B2 118.9(16) . .
B7 B4 B7 Rh1 -42(4) 4_655 .
B3 B4 B7 Rh1 -95(3) . .
B5 B4 B7 Rh1 11(3) 4_655 .
B5 B4 B7 Rh1 49(2) . .
B2 B3 B7 B5 -65(3) 4_655 .
B2 B3 B7 B5 -108(2) . .
B4 B3 B7 B5 40(4) . .
B7 B3 B7 B5 0(4) 4_655 .
B2 B3 B7 B4 -105(4) 4_655 .
B2 B3 B7 B4 -147(5) . .
B7 B3 B7 B4 -39(2) 4_655 .
B2 B3 B7 B2 42(3) 4_655 .
B4 B3 B7 B2 147(5) . .
B7 B3 B7 B2 108(3) 4_655 .
B2 B3 B7 Rh1 5(3) 4_655 .
B2 B3 B7 Rh1 -37(2) . .
B4 B3 B7 Rh1 110(3) . .
B7 B3 B7 Rh1 71(2) 4_655 .
B2 B2 B7 B5 58.0(17) 4_655 .
B3 B2 B7 B5 102(3) . .
B1 B2 B7 B5 -13(2) . .
Rh1 B2 B7 B5 -39.8(15) . .
B2 B2 B7 B4 -16(2) 4_655 .
B3 B2 B7 B4 28(4) . .
B1 B2 B7 B4 -86(3) . .
Rh1 B2 B7 B4 -114(2) . .
B2 B2 B7 B3 -44(2) 4_655 .
B1 B2 B7 B3 -114(3) . .
Rh1 B2 B7 B3 -142(3) . .
B2 B2 B7 Rh1 97.9(7) 4_655 .
B3 B2 B7 Rh1 142(3) . .
B1 B2 B7 Rh1 27.3(15) . .
O1 B1 Rh1 B5 174(4) . .
B2 B1 Rh1 B5 21(2) 4_655 .
B2 B1 Rh1 B5 59.8(16) . .
Rh1 B1 Rh1 B5 -47.8(18) 4_655 .
O1 B1 Rh1 C1 38(5) . .
B2 B1 Rh1 C1 -115.4(13) 4_655 .
B2 B1 Rh1 C1 -76.9(17) . .
Rh1 B1 Rh1 C1 175.5(4) 4_655 .
O1 B1 Rh1 B6 -138(4) . .
B2 B1 Rh1 B6 68.7(16) 4_655 .
B2 B1 Rh1 B6 107.2(17) . .
Rh1 B1 Rh1 B6 -0.4(11) 4_655 .
O1 B1 Rh1 C2 2(6) . .
B2 B1 Rh1 C2 -151.1(18) 4_655 .
B2 B1 Rh1 C2 -113(3) . .
Rh1 B1 Rh1 C2 139.7(16) 4_655 .
O1 B1 Rh1 B7 136(4) . .
B2 B1 Rh1 B7 -16.7(18) 4_655 .
B2 B1 Rh1 B7 21.8(15) . .
Rh1 B1 Rh1 B7 -85.9(14) 4_655 .
O1 B1 Rh1 C5 16(4) . .
B2 B1 Rh1 C5 -137.5(16) 4_655 .
B2 B1 Rh1 C5 -99.0(14) . .
Rh1 B1 Rh1 C5 153.4(12) 4_655 .
O1 B1 Rh1 C3 -39(4) . .
B2 B1 Rh1 C3 167.6(13) 4_655 .
B2 B1 Rh1 C3 -154.0(13) . .
Rh1 B1 Rh1 C3 98.4(11) 4_655 .
O1 B1 Rh1 C4 -21(4) . .
B2 B1 Rh1 C4 -173.8(16) 4_655 .
B2 B1 Rh1 C4 -135.3(13) . .
Rh1 B1 Rh1 C4 117.1(11) 4_655 .
O1 B1 Rh1 B2 115(4) . .
B2 B1 Rh1 B2 -38(2) 4_655 .
Rh1 B1 Rh1 B2 -107.6(19) 4_655 .
O1 B1 Rh1 Rh1 -138(5) . 4_655
B2 B1 Rh1 Rh1 69.1(13) 4_655 4_655
B2 B1 Rh1 Rh1 107.6(19) . 4_655
B7 B5 Rh1 B1 -68.6(19) . .
B6 B5 Rh1 B1 80.2(18) . .
B4 B5 Rh1 B1 -25(2) . .
B5 B5 Rh1 B1 34.5(13) 4_655 .
B7 B5 Rh1 C1 74.0(16) . .
B6 B5 Rh1 C1 -137.2(12) . .
B4 B5 Rh1 C1 117.3(18) . .
B5 B5 Rh1 C1 177.1(4) 4_655 .
B7 B5 Rh1 B6 -149(2) . .
B4 B5 Rh1 B6 -106(2) . .
B5 B5 Rh1 B6 -45.7(12) 4_655 .
B7 B5 Rh1 C2 108.1(15) . .
B6 B5 Rh1 C2 -103.1(13) . .
B4 B5 Rh1 C2 151.4(18) . .
B5 B5 Rh1 C2 -148.9(4) 4_655 .
B6 B5 Rh1 B7 149(2) . .
B4 B5 Rh1 B7 43.3(17) . .
B5 B5 Rh1 B7 103.1(15) 4_655 .
B7 B5 Rh1 C5 71(2) . .
B6 B5 Rh1 C5 -140.5(15) . .
B4 B5 Rh1 C5 114(2) . .
B5 B5 Rh1 C5 173.7(15) 4_655 .
B7 B5 Rh1 C3 140.2(13) . .
B6 B5 Rh1 C3 -71.0(14) . .
B4 B5 Rh1 C3 -176.5(16) . .
B5 B5 Rh1 C3 -116.7(5) 4_655 .
B7 B5 Rh1 C4 140.6(15) . .
B6 B5 Rh1 C4 -71(2) . .
B4 B5 Rh1 C4 -176.1(11) . .
B5 B5 Rh1 C4 -116.4(15) 4_655 .
B7 B5 Rh1 B2 -27.8(12) . .
B6 B5 Rh1 B2 121.1(17) . .
B4 B5 Rh1 B2 15.6(14) . .
B5 B5 Rh1 B2 75.3(9) 4_655 .
B7 B5 Rh1 Rh1 -103.1(15) . 4_655
B6 B5 Rh1 Rh1 45.7(12) . 4_655
B4 B5 Rh1 Rh1 -59.8(18) . 4_655
B5 B5 Rh1 Rh1 0.001(2) 4_655 4_655
C5 C1 Rh1 B1 -38.5(17) . .
C2 C1 Rh1 B1 -154.5(17) . .
C6 C1 Rh1 B1 90(2) . .
C5 C1 Rh1 B5 -176.9(12) . .
C2 C1 Rh1 B5 67.2(12) . .
C6 C1 Rh1 B5 -48.2(17) . .
C5 C1 Rh1 B6 135.5(18) . .
C2 C1 Rh1 B6 19.6(18) . .
C6 C1 Rh1 B6 -96(2) . .
C5 C1 Rh1 C2 115.9(2) . .
C6 C1 Rh1 C2 -115.4(15) . .
C5 C1 Rh1 B7 -137.4(10) . .
C2 C1 Rh1 B7 106.7(10) . .
C6 C1 Rh1 B7 -8.7(16) . .
C2 C1 Rh1 C5 -115.9(2) . .
C6 C1 Rh1 C5 128.7(15) . .
C5 C1 Rh1 C3 78.3(3) . .
C2 C1 Rh1 C3 -37.6(3) . .
C6 C1 Rh1 C3 -152.9(14) . .
C5 C1 Rh1 C4 37.0(3) . .
C2 C1 Rh1 C4 -78.9(4) . .
C6 C1 Rh1 C4 165.7(14) . .
C5 C1 Rh1 B2 -87.4(11) . .
C2 C1 Rh1 B2 156.7(11) . .
C6 C1 Rh1 B2 41.4(16) . .
C5 C1 Rh1 Rh1 -16(2) . 4_655
C2 C1 Rh1 Rh1 -132(2) . 4_655
C6 C1 Rh1 Rh1 113(2) . 4_655
O2 B6 Rh1 B1 122(4) . .
B5 B6 Rh1 B1 -58.0(18) 4_655 .
B5 B6 Rh1 B1 -114.2(19) . .
Rh1 B6 Rh1 B1 0.4(11) 4_655 .
O2 B6 Rh1 B5 -124(3) . .
B5 B6 Rh1 B5 56(2) 4_655 .
Rh1 B6 Rh1 B5 114.6(18) 4_655 .
O2 B6 Rh1 C1 -53(4) . .
B5 B6 Rh1 C1 127.0(14) 4_655 .
B5 B6 Rh1 C1 71(2) . .
Rh1 B6 Rh1 C1 -174.6(5) 4_655 .
O2 B6 Rh1 C2 -41(3) . .
B5 B6 Rh1 C2 139.0(17) 4_655 .
B5 B6 Rh1 C2 82.8(15) . .
Rh1 B6 Rh1 C2 -162.6(8) 4_655 .
O2 B6 Rh1 B7 -144(3) . .
B5 B6 Rh1 B7 36(2) 4_655 .
B5 B6 Rh1 B7 -20.1(16) . .
Rh1 B6 Rh1 B7 94.5(11) 4_655 .
O2 B6 Rh1 C5 9(5) . .
B5 B6 Rh1 C5 -171.1(12) 4_655 .
B5 B6 Rh1 C5 133(2) . .
Rh1 B6 Rh1 C5 -112.7(14) 4_655 .
O2 B6 Rh1 C3 -5(3) . .
B5 B6 Rh1 C3 174.6(19) 4_655 .
B5 B6 Rh1 C3 118.5(15) . .
Rh1 B6 Rh1 C3 -126.9(10) 4_655 .
O2 B6 Rh1 C4 22(3) . .
B5 B6 Rh1 C4 -158.0(16) 4_655 .
B5 B6 Rh1 C4 145.9(14) . .
Rh1 B6 Rh1 C4 -99.5(9) 4_655 .
O2 B6 Rh1 B2 172(3) . .
B5 B6 Rh1 B2 -8(2) 4_655 .
B5 B6 Rh1 B2 -64.6(16) . .
Rh1 B6 Rh1 B2 50.0(15) 4_655 .
O2 B6 Rh1 Rh1 122(4) . 4_655
B5 B6 Rh1 Rh1 -58.4(14) 4_655 4_655
B5 B6 Rh1 Rh1 -114.6(18) . 4_655
C3 C2 Rh1 B1 -63(3) . .
C1 C2 Rh1 B1 54(3) . .
C7 C2 Rh1 B1 -179(3) . .
C3 C2 Rh1 B5 124.2(11) . .
C1 C2 Rh1 B5 -119.6(11) . .
C7 C2 Rh1 B5 8.1(18) . .
C3 C2 Rh1 C1 -116.2(4) . .
C7 C2 Rh1 C1 127.6(17) . .
C3 C2 Rh1 B6 77.2(12) . .
C1 C2 Rh1 B6 -166.6(13) . .
C7 C2 Rh1 B6 -39(2) . .
C3 C2 Rh1 B7 164.4(9) . .
C1 C2 Rh1 B7 -79.3(10) . .
C7 C2 Rh1 B7 48.3(18) . .
C3 C2 Rh1 C5 -78.2(3) . .
C1 C2 Rh1 C5 38.0(2) . .
C7 C2 Rh1 C5 165.7(17) . .
C1 C2 Rh1 C3 116.2(4) . .
C7 C2 Rh1 C3 -116.1(17) . .
C3 C2 Rh1 C4 -36.7(2) . .
C1 C2 Rh1 C4 79.6(5) . .
C7 C2 Rh1 C4 -152.8(17) . .
C3 C2 Rh1 B2 -149.8(14) . .
C1 C2 Rh1 B2 -33.6(15) . .
C7 C2 Rh1 B2 94(2) . .
C3 C2 Rh1 Rh1 51.3(6) . 4_655
C1 C2 Rh1 Rh1 167.6(6) . 4_655
C7 C2 Rh1 Rh1 -64.8(17) . 4_655
B5 B7 Rh1 B1 121.4(17) . .
B4 B7 Rh1 B1 70(2) . .
B3 B7 Rh1 B1 7.8(18) . .
B2 B7 Rh1 B1 -21.4(14) . .
B4 B7 Rh1 B5 -51(3) . .
B3 B7 Rh1 B5 -114(2) . .
B2 B7 Rh1 B5 -142.8(15) . .
B5 B7 Rh1 C1 -114.6(16) . .
B4 B7 Rh1 C1 -166(2) . .
B3 B7 Rh1 C1 131.8(16) . .
B2 B7 Rh1 C1 102.7(13) . .
B5 B7 Rh1 B6 22.5(17) . .
B4 B7 Rh1 B6 -29(2) . .
B3 B7 Rh1 B6 -91.1(18) . .
B2 B7 Rh1 B6 -120.2(14) . .
B5 B7 Rh1 C2 -77.8(16) . .
B4 B7 Rh1 C2 -129(2) . .
B3 B7 Rh1 C2 168.6(15) . .
B2 B7 Rh1 C2 139.4(12) . .
B5 B7 Rh1 C5 -142.8(16) . .
B4 B7 Rh1 C5 166(2) . .
B3 B7 Rh1 C5 103.6(16) . .
B2 B7 Rh1 C5 74.5(14) . .
B5 B7 Rh1 C3 -63.8(19) . .
B4 B7 Rh1 C3 -115(2) . .
B3 B7 Rh1 C3 -177.4(13) . .
B2 B7 Rh1 C3 153.4(13) . .
B5 B7 Rh1 C4 -126(2) . .
B4 B7 Rh1 C4 -177.4(18) . .
B3 B7 Rh1 C4 120.1(19) . .
B2 B7 Rh1 C4 91(2) . .
B5 B7 Rh1 B2 142.8(15) . .
B4 B7 Rh1 B2 92(3) . .
B3 B7 Rh1 B2 29.2(18) . .
B5 B7 Rh1 Rh1 72.9(16) . 4_655
B4 B7 Rh1 Rh1 22(2) . 4_655
B3 B7 Rh1 Rh1 -40.7(16) . 4_655
B2 B7 Rh1 Rh1 -69.8(12) . 4_655
C1 C5 Rh1 B1 148.6(14) . .
C4 C5 Rh1 B1 -94.5(14) . .
C10 C5 Rh1 B1 28(2) . .
C1 C5 Rh1 B5 5(2) . .
C4 C5 Rh1 B5 122(2) . .
C10 C5 Rh1 B5 -115(2) . .
C4 C5 Rh1 C1 116.9(4) . .
C10 C5 Rh1 C1 -120.5(18) . .
C1 C5 Rh1 B6 -97(2) . .
C4 C5 Rh1 B6 20(2) . .
C10 C5 Rh1 B6 143(2) . .
C1 C5 Rh1 C2 -38.3(2) . .
C4 C5 Rh1 C2 78.6(4) . .
C10 C5 Rh1 C2 -158.8(17) . .
C1 C5 Rh1 B7 51.4(11) . .
C4 C5 Rh1 B7 168.4(10) . .
C10 C5 Rh1 B7 -69.1(19) . .
C1 C5 Rh1 C3 -80.4(4) . .
C4 C5 Rh1 C3 36.55(18) . .
C10 C5 Rh1 C3 159.1(18) . .
C1 C5 Rh1 C4 -116.9(4) . .
C10 C5 Rh1 C4 122.5(18) . .
C1 C5 Rh1 B2 99.7(10) . .
C4 C5 Rh1 B2 -143.3(10) . .
C10 C5 Rh1 B2 -20.8(19) . .
C1 C5 Rh1 Rh1 176.6(4) . 4_655
C4 C5 Rh1 Rh1 -66.4(5) . 4_655
C10 C5 Rh1 Rh1 56.1(18) . 4_655
C2 C3 Rh1 B1 150.4(11) . .
C4 C3 Rh1 B1 32.8(11) . .
C8 C3 Rh1 B1 -80.3(19) . .
C2 C3 Rh1 B5 -62.8(11) . .
C4 C3 Rh1 B5 179.7(11) . .
C8 C3 Rh1 B5 66.6(19) . .
C2 C3 Rh1 C1 38.3(2) . .
C4 C3 Rh1 C1 -79.3(5) . .
C8 C3 Rh1 C1 167.6(18) . .
C2 C3 Rh1 B6 -107.0(11) . .
C4 C3 Rh1 B6 135.5(11) . .
C8 C3 Rh1 B6 22(2) . .
C4 C3 Rh1 C2 -117.6(4) . .
C8 C3 Rh1 C2 129.4(18) . .
C2 C3 Rh1 B7 -23.2(13) . .
C4 C3 Rh1 B7 -140.7(13) . .
C8 C3 Rh1 B7 106(2) . .
C2 C3 Rh1 C5 80.8(3) . .
C4 C3 Rh1 C5 -36.7(3) . .
C8 C3 Rh1 C5 -149.8(18) . .
C2 C3 Rh1 C4 117.6(4) . .
C8 C3 Rh1 C4 -113.1(18) . .
C2 C3 Rh1 B2 81(3) . .
C4 C3 Rh1 B2 -36(3) . .
C8 C3 Rh1 B2 -149(3) . .
C2 C3 Rh1 Rh1 -151.8(4) . 4_655
C4 C3 Rh1 Rh1 90.7(6) . 4_655
C8 C3 Rh1 Rh1 -22.4(18) . 4_655
C5 C4 Rh1 B1 87.9(11) . .
C3 C4 Rh1 B1 -154.1(11) . .
C9 C4 Rh1 B1 -29.8(18) . .
C5 C4 Rh1 B5 -118.6(19) . .
C3 C4 Rh1 B5 -1(2) . .
C9 C4 Rh1 B5 124(2) . .
C5 C4 Rh1 C1 -37.8(3) . .
C3 C4 Rh1 C1 80.2(5) . .
C9 C4 Rh1 C1 -155.5(17) . .
C5 C4 Rh1 B6 -169.4(10) . .
C3 C4 Rh1 B6 -51.4(11) . .
C9 C4 Rh1 B6 72.9(18) . .
C5 C4 Rh1 C2 -80.7(3) . .
C3 C4 Rh1 C2 37.3(3) . .
C9 C4 Rh1 C2 161.5(17) . .
C5 C4 Rh1 B7 -24(2) . .
C3 C4 Rh1 B7 94(2) . .
C9 C4 Rh1 B7 -142(2) . .
C3 C4 Rh1 C5 118.0(3) . .
C9 C4 Rh1 C5 -117.7(17) . .
C5 C4 Rh1 C3 -118.0(3) . .
C9 C4 Rh1 C3 124.3(17) . .
C5 C4 Rh1 B2 46.9(12) . .
C3 C4 Rh1 B2 165.0(12) . .
C9 C4 Rh1 B2 -70.8(19) . .
C5 C4 Rh1 Rh1 134.5(5) . 4_655
C3 C4 Rh1 Rh1 -107.4(6) . 4_655
C9 C4 Rh1 Rh1 16.8(16) . 4_655
B2 B2 Rh1 B1 47.8(11) 4_655 .
B3 B2 Rh1 B1 112(3) . .
B7 B2 Rh1 B1 151.2(18) . .
B2 B2 Rh1 B5 -79.8(10) 4_655 .
B3 B2 Rh1 B5 -15.3(17) . .
B1 B2 Rh1 B5 -127.6(17) . .
B7 B2 Rh1 B5 23.6(11) . .
B2 B2 Rh1 C1 171.3(3) 4_655 .
B3 B2 Rh1 C1 -124(2) . .
B1 B2 Rh1 C1 123.5(12) . .
B7 B2 Rh1 C1 -85.3(11) . .
B2 B2 Rh1 B6 -37.9(12) 4_655 .
B3 B2 Rh1 B6 27(3) . .
B1 B2 Rh1 B6 -85.7(16) . .
B7 B2 Rh1 B6 65.5(16) . .
B2 B2 Rh1 C2 -168.5(9) 4_655 .
B3 B2 Rh1 C2 -104(2) . .
B1 B2 Rh1 C2 143.6(11) . .
B7 B2 Rh1 C2 -65.2(17) . .
B2 B2 Rh1 B7 -103.4(11) 4_655 .
B3 B2 Rh1 B7 -38.9(19) . .
B1 B2 Rh1 B7 -151.2(18) . .
B2 B2 Rh1 C5 133.8(4) 4_655 .
B3 B2 Rh1 C5 -162(2) . .
B1 B2 Rh1 C5 86.0(12) . .
B7 B2 Rh1 C5 -122.8(11) . .
B2 B2 Rh1 C3 133(2) 4_655 .
B3 B2 Rh1 C3 -162.0(18) . .
B1 B2 Rh1 C3 86(3) . .
B7 B2 Rh1 C3 -123(2) . .
B2 B2 Rh1 C4 107.9(7) 4_655 .
B3 B2 Rh1 C4 172.4(17) . .
B1 B2 Rh1 C4 60.1(15) . .
B7 B2 Rh1 C4 -148.7(10) . .
B2 B2 Rh1 Rh1 0.000(1) 4_655 4_655
B3 B2 Rh1 Rh1 64(2) . 4_655
B1 B2 Rh1 Rh1 -47.8(11) . 4_655
B7 B2 Rh1 Rh1 103.4(11) . 4_655
